data_1522116
loop_
_publ_author_name
'Venturini, G.'
'Verniere, A.'

_publ_section_title
;
 Crystallographic data and magnetic properties of new Th Si2 and Gd Si2
 derivative compounds in the Gd - Ga - Ge system
;
_journal_name_full 'Journal of Alloys Compd.'
_journal_page_first 7
_journal_page_last 13
_journal_volume 305
_journal_year 2000
_chemical_formula_sum 'Ga0.339 Gd Ge1.497'
_chemical_name_systematic 'Gd (Ga0.339 Ge1.497)'
_space_group_IT_number 74
_symmetry_space_group_name_Hall '-I 2b 2'
_symmetry_space_group_name_H-M 'I m m a'
_cell_angle_alpha 90
_cell_angle_beta 90
_cell_angle_gamma 90
_cell_formula_units_Z 4
_cell_length_a 4.132
_cell_length_b 4.118
_cell_length_c 13.92
_cell_volume 236.857
_citation_journal_id_ASTM JALCEU
_cod_data_source_file Venturini_JALCEU_2000_1347.cif
_cod_data_source_block Ga0.339Gd1Ge1.497
_cod_original_cell_volume 236.8568
_cod_original_formula_sum 'Ga0.339 Gd1 Ge1.497'
_cod_database_code 1522116

loop_
_symmetry_equiv_pos_as_xyz
x,y,z
-x,-y+1/2,z
x,-y,-z
-x,y+1/2,-z
-x,-y,-z
x,y-1/2,-z
-x,y,z
x,-y-1/2,z
x+1/2,y+1/2,z+1/2
-x+1/2,-y+1,z+1/2
x+1/2,-y+1/2,-z+1/2
-x+1/2,y+1,-z+1/2
-x+1/2,-y+1/2,-z+1/2
x+1/2,y,-z+1/2
-x+1/2,y+1/2,z+1/2
x+1/2,-y,z+1/2

loop_
_atom_site_label
_atom_site_type_symbol
_atom_site_fract_x
_atom_site_fract_y
_atom_site_fract_z
_atom_site_occupancy
_atom_site_U_iso_or_equiv
Ga1 Ga 0 0.25 0.199 0.185 0.0
Ga2 Ga 0 0.157 0.0267 0.077 0.0
Ge2 Ge 0 0.157 0.0267 0.341 0.0
Gd1 Gd 0 0.25 0.374 1 0.0
Ge1 Ge 0 0.25 0.199 0.815 0.0
